data_4117150
loop_
_publ_author_name
'F. Albert Cotton'
'Steven C. Haefner'
'Alfred P. Sattelberger'

_publ_section_title
;
 Metal-Metal Multiply-Bonded Complexes of Technetium. 4.1Photodissociation
 of the Tc\\tbTc Triple Bond in [Tc2(CH3CN)10][BF4]4
;
_journal_name_full 'Journal of the American Chemical Society'
_journal_page_first 5486
_journal_page_last 5487
_journal_paper_doi 10.1021/ja9604727
_journal_volume 118
_journal_year 1996
_chemical_compound_source synthesis
_chemical_formula_moiety 'C12 H18 N6 Tc, (B F4)2'
_chemical_formula_structural '(Tc (N C2 H3)6) (B F4)2'
_chemical_formula_sum 'C12 H18 B2 F8 N6 Tc'
_chemical_formula_weight 517.94
_chemical_name_systematic
; 
 Technetium(ii) hexakis(acetonitrile) bis tetrafluoroborate 
;
_space_group_IT_number 14
_symmetry_cell_setting monoclinic
_symmetry_space_group_name_Hall '-P 2ybc'
_symmetry_space_group_name_H-M 'P 1 21/c 1'
_atom_sites_solution_hydrogens geom
_atom_sites_solution_primary direct
_atom_sites_solution_secondary difmap
_audit_creation_method SHELXL
_cell_angle_alpha 90.00
_cell_angle_beta 92.058(5)
_cell_angle_gamma 90.00
_cell_formula_units_Z 2
_cell_length_a 8.1750(9)
_cell_length_b 8.3775(7)
_cell_length_c 16.256(2)
_cell_measurement_reflns_used 25
_cell_measurement_temperature 293(2)
_cell_measurement_theta_max 23
_cell_measurement_theta_min 19
_cell_volume 1112.6(2)
_computing_cell_refinement 'CAD4 (Enraf Nonius)'
_computing_data_collection 'CAD4 (Enraf Nonius)'
_computing_data_reduction SDP
_computing_molecular_graphics ORTEP
_computing_publication_material 'Microsoft Word'
_computing_structure_refinement 'SHELXL-93 (Sheldrick, 1993)'
_computing_structure_solution 'SHELXS-86 (Sheldrick, 1990)'
_diffrn_ambient_temperature 293(2)
_diffrn_measurement_device 'Enraf Nonius CAD4-S'
_diffrn_measurement_method \w-2\q
_diffrn_radiation_monochromator graphite
_diffrn_radiation_source 'fine-focus sealed tube'
_diffrn_radiation_type MoK\a
_diffrn_radiation_wavelength 0.71073
_diffrn_reflns_av_R_equivalents 0.0135
_diffrn_reflns_av_sigmaI/netI 0.0215
_diffrn_reflns_limit_h_max 9
_diffrn_reflns_limit_h_min 0
_diffrn_reflns_limit_k_max 9
_diffrn_reflns_limit_k_min 0
_diffrn_reflns_limit_l_max 19
_diffrn_reflns_limit_l_min -19
_diffrn_reflns_number 2091
_diffrn_reflns_theta_max 24.93
_diffrn_reflns_theta_min 2.49
_diffrn_standards_decay_% 0
_diffrn_standards_interval_time 60
_diffrn_standards_number 3
_exptl_absorpt_coefficient_mu 0.721
_exptl_absorpt_correction_T_max 0.9983
_exptl_absorpt_correction_T_min 0.9428
_exptl_absorpt_correction_type 'empirical (\y scan)'
_exptl_crystal_colour red-orange
_exptl_crystal_density_diffrn 1.546
_exptl_crystal_description 'well-shaped block'
_exptl_crystal_F_000 514
_exptl_crystal_size_max 0.4
_exptl_crystal_size_mid 0.4
_exptl_crystal_size_min 0.3
_refine_diff_density_max 0.864
_refine_diff_density_min -0.977
_refine_diff_density_rms 0.122
_refine_ls_extinction_method none
_refine_ls_goodness_of_fit_all 1.139
_refine_ls_goodness_of_fit_obs 1.187
_refine_ls_hydrogen_treatment noref
_refine_ls_matrix_type full
_refine_ls_number_parameters 133
_refine_ls_number_reflns 1947
_refine_ls_number_restraints 0
_refine_ls_restrained_S_all 1.139
_refine_ls_restrained_S_obs 1.187
_refine_ls_R_factor_all 0.0584
_refine_ls_R_factor_obs 0.0498
_refine_ls_shift/esd_max -0.004
_refine_ls_shift/esd_mean 0.001
_refine_ls_structure_factor_coef Fsqd
_refine_ls_weighting_details 'w=1/[\s^2^(Fo^2^)+(0.0850P)^2^+0.9908P] where P=(Fo^2^+2Fc^2^)/3'
_refine_ls_weighting_scheme calc
_refine_ls_wR_factor_all 0.1422
_refine_ls_wR_factor_obs 0.1345
_reflns_number_observed 1622
_reflns_number_total 1947
_reflns_observed_criterion >2sigma(I)
_cod_data_source_file ja9604727.cif
_cod_data_source_block FAC1822
_cod_depositor_comments
;
The following automatic conversions were performed:

'_refine_ls_weighting_scheme' value 'calc
w=1/[\s^2^(Fo^2^)+(0.0850P)^2^+0.9908P] where P=(Fo^2^+2Fc^2^)/3' was
changed to 'calc'. New tag '_refine_ls_weighting_details' was
created. The value of the new tag was set to
'w=1/[\s^2^(Fo^2^)+(0.0850P)^2^+0.9908P] where P=(Fo^2^+2Fc^2^)/3'.

Automatic conversion script
Id: cif_fix_values 3143 2015-03-26 13:38:13Z robertas 
;
_cod_database_code 4117150

loop_
_symmetry_equiv_pos_as_xyz
'x, y, z'
'-x, y+1/2, -z+1/2'
'-x, -y, -z'
'x, -y-1/2, z-1/2'

loop_
_atom_site_aniso_label
_atom_site_aniso_U_11
_atom_site_aniso_U_22
_atom_site_aniso_U_33
_atom_site_aniso_U_23
_atom_site_aniso_U_13
_atom_site_aniso_U_12
Tc1 0.0399(3) 0.0437(3) 0.0403(3) -0.0023(2) 0.0029(2) 0.0038(2)
N1 0.050(2) 0.049(2) 0.057(2) -0.007(2) 0.001(2) 0.005(2)
N2 0.055(2) 0.052(2) 0.045(2) -0.001(2) -0.001(2) 0.002(2)
N3 0.044(2) 0.051(2) 0.051(2) -0.007(2) 0.003(2) 0.005(2)
C1 0.061(3) 0.054(3) 0.085(4) -0.016(3) -0.007(2) 0.009(2)
C2 0.122(8) 0.064(5) 0.224(14) -0.057(5) -0.033(8) -0.009(3)
C3 0.076(3) 0.057(3) 0.057(3) -0.004(2) -0.004(2) 0.002(2)
C4 0.181(8) 0.098(5) 0.058(3) 0.019(3) -0.026(4) 0.005(5)
C5 0.046(2) 0.070(3) 0.056(3) -0.016(2) -0.002(2) 0.003(2)
C6 0.054(3) 0.144(7) 0.095(4) -0.043(4) 0.012(3) 0.020(3)
B1 0.167(10) 0.096(6) 0.108(7) 0.020(6) 0.058(7) -0.016(7)
F1 0.201(8) 0.260(8) 0.147(6) 0.054(6) 0.031(5) -0.094(7)
F2 0.177(6) 0.219(7) 0.195(7) 0.067(6) 0.059(5) -0.007(6)
F3 0.161(5) 0.158(5) 0.165(5) 0.052(4) 0.005(4) -0.006(4)
F4 0.192(7) 0.273(10) 0.225(8) -0.045(7) 0.016(6) -0.067(7)

loop_
_atom_site_label
_atom_site_type_symbol
_atom_site_fract_x
_atom_site_fract_y
_atom_site_fract_z
_atom_site_U_iso_or_equiv
_atom_site_thermal_displace_type
_atom_site_occupancy
_atom_site_calc_flag
_atom_site_refinement_flags
Tc1 Tc 0.0000 0.0000 0.0000 0.0413(2) Uani 1 d S
N1 N 0.0923(4) 0.2195(4) 0.0354(2) 0.0520(9) Uani 1 d .
N2 N -0.0677(4) 0.0933(4) -0.1135(2) 0.0507(8) Uani 1 d .
N3 N -0.2221(4) 0.0631(5) 0.0467(2) 0.0489(8) Uani 1 d .
C1 C 0.1454(6) 0.3401(6) 0.0512(3) 0.0668(13) Uani 1 d .
C2 C 0.2172(14) 0.4952(7) 0.0692(9) 0.138(5) Uani 1 d .
H2A H 0.1643(14) 0.5422(7) 0.1151(9) 0.207 Uiso 1 calc R
H2B H 0.2030(14) 0.5632(7) 0.0219(9) 0.207 Uiso 1 calc R
H2C H 0.3319(14) 0.4828(7) 0.0825(9) 0.207 Uiso 1 calc R
C3 C -0.0940(6) 0.1501(6) -0.1750(3) 0.0636(12) Uani 1 d .
C4 C -0.1317(11) 0.2289(9) -0.2549(4) 0.113(3) Uani 1 d .
H4A H -0.2473(11) 0.2231(9) -0.2672(4) 0.169 Uiso 1 calc R
H4B H -0.0738(11) 0.1760(9) -0.2974(4) 0.169 Uiso 1 calc R
H4C H -0.0986(11) 0.3388(9) -0.2519(4) 0.169 Uiso 1 calc R
C5 C -0.3433(5) 0.0907(6) 0.0746(3) 0.0576(11) Uani 1 d .
C6 C -0.4980(6) 0.1232(10) 0.1114(4) 0.097(2) Uani 1 d .
H6A H -0.5857(6) 0.1029(10) 0.0719(4) 0.146 Uiso 1 calc R
H6B H -0.5013(6) 0.2329(10) 0.1283(4) 0.146 Uiso 1 calc R
H6C H -0.5098(6) 0.0555(10) 0.1585(4) 0.146 Uiso 1 calc R
B1 B -0.3516(17) 0.6458(13) 0.1542(7) 0.122(4) Uani 1 d .
F1 F -0.4439(11) 0.5442(12) 0.1897(5) 0.202(4) Uani 1 d .
F2 F -0.1959(9) 0.5888(12) 0.1341(5) 0.196(3) Uani 1 d .
F3 F -0.4181(8) 0.7206(8) 0.0896(4) 0.161(2) Uani 1 d .
F4 F -0.2945(10) 0.7572(12) 0.2145(6) 0.230(4) Uani 1 d .

loop_
_atom_type_symbol
_atom_type_description
_atom_type_scat_dispersion_real
_atom_type_scat_dispersion_imag
_atom_type_scat_source
C C 0.0033 0.0016 'International Tables Vol C Tables 4.2.6.8 and 6.1.1.4'
B B 0.0013 0.0007 'International Tables Vol C Tables 4.2.6.8 and 6.1.1.4'
H H 0.0000 0.0000 'International Tables Vol C Tables 4.2.6.8 and 6.1.1.4'
Tc Tc -1.4390 0.7593 'International Tables Vol C Tables 4.2.6.8 and 6.1.1.4'
F F 0.0171 0.0103 'International Tables Vol C Tables 4.2.6.8 and 6.1.1.4'
N N 0.0061 0.0033 'International Tables Vol C Tables 4.2.6.8 and 6.1.1.4'

loop_
_geom_angle_atom_site_label_1
_geom_angle_atom_site_label_2
_geom_angle_atom_site_label_3
_geom_angle
_geom_angle_site_symmetry_1
_geom_angle_site_symmetry_3
N1 Tc1 N1 180.0 . 3
N1 Tc1 N3 90.74(14) . 3
N1 Tc1 N3 89.26(14) 3 3
N1 Tc1 N3 89.26(14) . .
N1 Tc1 N3 90.74(14) 3 .
N3 Tc1 N3 180.0 3 .
N1 Tc1 N2 90.27(14) . 3
N1 Tc1 N2 89.73(14) 3 3
N3 Tc1 N2 91.17(14) 3 3
N3 Tc1 N2 88.83(14) . 3
N1 Tc1 N2 89.73(14) . .
N1 Tc1 N2 90.27(14) 3 .
N3 Tc1 N2 88.83(14) 3 .
N3 Tc1 N2 91.17(14) . .
N2 Tc1 N2 180.0 3 .
C1 N1 Tc1 176.9(4) . .
C3 N2 Tc1 174.8(4) . .
C5 N3 Tc1 176.5(4) . .
N1 C1 C2 178.1(8) . .
N2 C3 C4 178.3(6) . .
N3 C5 C6 178.8(6) . .
F1 B1 F3 116.0(12) . .
F1 B1 F2 115.4(10) . .
F3 B1 F2 109.0(8) . .
F1 B1 F4 107.9(9) . .
F3 B1 F4 110.6(9) . .
F2 B1 F4 96.0(11) . .

loop_
_geom_bond_atom_site_label_1
_geom_bond_atom_site_label_2
_geom_bond_distance
_geom_bond_site_symmetry_2
Tc1 N1 2.062(4) .
Tc1 N1 2.062(4) 3
Tc1 N3 2.062(3) 3
Tc1 N3 2.062(3) .
Tc1 N2 2.061(4) 3
Tc1 N2 2.062(4) .
N1 C1 1.125(6) .
N2 C3 1.120(6) .
N3 C5 1.128(5) .
C1 C2 1.451(8) .
C3 C4 1.480(8) .
C5 C6 1.445(7) .
B1 F1 1.287(10) .
B1 F3 1.324(12) .
B1 F2 1.409(13) .
B1 F4 1.421(13) .
